data_1567316
loop_
_publ_author_name
'Suhr, Simon'
'Walter, Robert Richerd Marten'
'Beerhues, Julia'
'Albold, Uta'
'Sarkar, Biprajit'

_publ_section_title
;
 Rhodium Diamidobenzene Complexes: A Tale of Different Substituents on the
 Diamidobenzene Ligand
;
_journal_name_full 'Chemical Science'
_journal_paper_doi 10.1039/D2SC03227A
_journal_year 2022
_chemical_formula_sum 'C18 H25 N2 O4 Rh S2'
_chemical_formula_weight 500.43
_space_group_crystal_system orthorhombic
_space_group_IT_number 62
_space_group_name_Hall '-P 2ac 2n'
_space_group_name_H-M_alt 'P n m a'
_atom_sites_solution_hydrogens geom
_audit_creation_method SHELXL-2014/7
_audit_update_record
;
2022-05-22 deposited with the CCDC.	2022-07-15 downloaded from the CCDC.
;
_cell_angle_alpha 90
_cell_angle_beta 90
_cell_angle_gamma 90
_cell_formula_units_Z 4
_cell_length_a 13.6126(12)
_cell_length_b 17.3901(15)
_cell_length_c 7.9408(7)
_cell_measurement_reflns_used 2302
_cell_measurement_temperature 104(2)
_cell_measurement_theta_max 28.316
_cell_measurement_theta_min 2.342
_cell_volume 1879.8(3)
_computing_cell_refinement 'APEX2 (Bruker, 2012)'
_computing_data_collection 'APEX2 (Bruker, 2012)'
_computing_data_reduction 'Saint + (Bruker, 2009)'
_computing_molecular_graphics 'Diamond 3D, Version 4.0 (Brandenburg, 2014)'
_computing_publication_material shelxle
_computing_structure_refinement 'SHELXL-2014/7 (Sheldrick, 2014)'
_computing_structure_solution 'intrinsic phasing'
_diffrn_ambient_temperature 104(2)
_diffrn_measured_fraction_theta_full 1.000
_diffrn_measured_fraction_theta_max 0.999
_diffrn_measurement_device_type 'Bruker Venture D8'
_diffrn_measurement_method 'omega + phi scans'
_diffrn_radiation_type MoK\a
_diffrn_radiation_wavelength 0.71073
_diffrn_reflns_av_R_equivalents 0.0307
_diffrn_reflns_av_unetI/netI 0.0091
_diffrn_reflns_Laue_measured_fraction_full 1.000
_diffrn_reflns_Laue_measured_fraction_max 0.999
_diffrn_reflns_limit_h_max 18
_diffrn_reflns_limit_h_min -18
_diffrn_reflns_limit_k_max 23
_diffrn_reflns_limit_k_min -23
_diffrn_reflns_limit_l_max 10
_diffrn_reflns_limit_l_min -10
_diffrn_reflns_number 55638
_diffrn_reflns_point_group_measured_fraction_full 1.000
_diffrn_reflns_point_group_measured_fraction_max 0.999
_diffrn_reflns_theta_full 25.242
_diffrn_reflns_theta_max 28.316
_diffrn_reflns_theta_min 2.342
_exptl_absorpt_coefficient_mu 1.159
_exptl_absorpt_correction_T_max 0.7457
_exptl_absorpt_correction_T_min 0.6670
_exptl_absorpt_correction_type multi-scan
_exptl_absorpt_process_details 'Blessing, 1995'
_exptl_crystal_colour black
_exptl_crystal_density_diffrn 1.768
_exptl_crystal_description block
_exptl_crystal_F_000 1024
_exptl_crystal_recrystallization_method 'Re-crystallisation from solvent: DCM, Ethanol'
_exptl_crystal_size_max 0.38
_exptl_crystal_size_mid 0.17
_exptl_crystal_size_min 0.12
_refine_diff_density_max 0.449
_refine_diff_density_min -0.530
_refine_diff_density_rms 0.076
_refine_ls_extinction_method none
_refine_ls_goodness_of_fit_ref 1.079
_refine_ls_hydrogen_treatment constr
_refine_ls_matrix_type full
_refine_ls_number_parameters 131
_refine_ls_number_reflns 2410
_refine_ls_number_restraints 0
_refine_ls_restrained_S_all 1.079
_refine_ls_R_factor_all 0.0198
_refine_ls_R_factor_gt 0.0182
_refine_ls_shift/su_max 0.002
_refine_ls_shift/su_mean 0.000
_refine_ls_structure_factor_coef Fsqd
_refine_ls_weighting_details 'w=1/[\s^2^(Fo^2^)+(0.0263P)^2^+1.9605P] where P=(Fo^2^+2Fc^2^)/3'
_refine_ls_weighting_scheme calc
_refine_ls_wR_factor_gt 0.0485
_refine_ls_wR_factor_ref 0.0492
_reflns_Friedel_coverage 0.000
_reflns_number_gt 2302
_reflns_number_total 2410
_reflns_threshold_expression 'I > 2\s(I)'
_cod_data_source_file d2sc03227a2.cif
_cod_data_source_block bip271_a
_cod_database_code 1567316
_shelx_shelxl_version_number 2014/7
_shelx_space_group_comment
;
The symmetry employed for this shelxl refinement is uniquely defined
by the following loop, which should always be used as a source of
symmetry information in preference to the above space-group names.
They are only intended as comments.
;

loop_
_space_group_symop_operation_xyz
'x, y, z'
'-x+1/2, -y, z+1/2'
'-x, y+1/2, -z'
'x+1/2, -y+1/2, -z+1/2'
'-x, -y, -z'
'x-1/2, y, -z-1/2'
'x, -y-1/2, z'
'-x-1/2, y-1/2, z-1/2'

loop_
_atom_site_label
_atom_site_type_symbol
_atom_site_fract_x
_atom_site_fract_y
_atom_site_fract_z
_atom_site_U_iso_or_equiv
_atom_site_adp_type
_atom_site_occupancy
_atom_site_site_symmetry_order
_atom_site_calc_flag
_atom_site_refinement_flags_posn
_atom_site_refinement_flags_adp
_atom_site_refinement_flags_occupancy
_atom_site_disorder_assembly
_atom_site_disorder_group
Rh1 Rh 0.56159(2) 0.2500 0.34235(2) 0.00448(6) Uani 1 2 d S T P . .
C1 C 0.72547(10) 0.29075(8) 0.57063(17) 0.0070(3) Uani 1 1 d . . . . .
N1 N 0.64316(9) 0.32325(7) 0.48863(15) 0.0068(2) Uani 1 1 d . . . . .
O1 O 0.50755(8) 0.41629(6) 0.48245(15) 0.0115(2) Uani 1 1 d . . . . .
S1 S 0.60846(3) 0.41096(2) 0.53457(4) 0.00730(8) Uani 1 1 d . . . . .
O2 O 0.63128(8) 0.42945(6) 0.70769(14) 0.0124(2) Uani 1 1 d . . . . .
C2 C 0.80262(11) 0.33017(9) 0.64839(18) 0.0101(3) Uani 1 1 d . . . . .
H2 H 0.8031 0.3848 0.6486 0.012 Uiso 1 1 calc R U . . .
C7 C 0.42029(10) 0.20805(8) 0.24277(18) 0.0078(3) Uani 1 1 d . . . . .
C6 C 0.49772(11) 0.18258(8) 0.13683(18) 0.0082(3) Uani 1 1 d . . . . .
C5 C 0.54729(15) 0.2500 0.0733(3) 0.0086(4) Uani 1 2 d S T P . .
C4 C 0.67806(11) 0.47405(8) 0.4067(2) 0.0124(3) Uani 1 1 d . . . . .
H4A H 0.6713 0.4589 0.2883 0.019 Uiso 1 1 calc R U . . .
H4B H 0.7474 0.4714 0.4396 0.019 Uiso 1 1 calc R U . . .
H4C H 0.6540 0.5268 0.4212 0.019 Uiso 1 1 calc R U . . .
C3 C 0.87861(11) 0.29016(9) 0.72536(19) 0.0113(3) Uani 1 1 d . . . . .
H3 H 0.9307 0.3174 0.7781 0.014 Uiso 1 1 calc R U . . .
C10 C 0.34267(11) 0.16072(9) 0.32434(19) 0.0108(3) Uani 1 1 d . . . . .
H10A H 0.2789 0.1724 0.2730 0.016 Uiso 1 1 calc R U . . .
H10B H 0.3403 0.1725 0.4449 0.016 Uiso 1 1 calc R U . . .
H10C H 0.3577 0.1061 0.3088 0.016 Uiso 1 1 calc R U . . .
C9 C 0.51888(12) 0.10145(8) 0.0842(2) 0.0126(3) Uani 1 1 d . . . . .
H9A H 0.4823 0.0896 -0.0189 0.019 Uiso 1 1 calc R U . . .
H9B H 0.4987 0.0661 0.1739 0.019 Uiso 1 1 calc R U . . .
H9C H 0.5894 0.0956 0.0632 0.019 Uiso 1 1 calc R U . . .
C8 C 0.62725(16) 0.2500 -0.0540(3) 0.0130(4) Uani 1 2 d S T P . .
H8A H 0.5996 0.2395 -0.1656 0.019 Uiso 0.5 1 calc R U P . .
H8B H 0.6754 0.2101 -0.0256 0.019 Uiso 0.5 1 calc R U P . .
H8C H 0.6596 0.3004 -0.0548 0.019 Uiso 0.5 1 calc R U P . .

loop_
_atom_site_aniso_label
_atom_site_aniso_U_11
_atom_site_aniso_U_22
_atom_site_aniso_U_33
_atom_site_aniso_U_23
_atom_site_aniso_U_13
_atom_site_aniso_U_12
Rh1 0.00490(8) 0.00462(8) 0.00392(8) 0.000 -0.00004(5) 0.000
C1 0.0073(6) 0.0096(7) 0.0042(6) -0.0001(5) 0.0014(5) 0.0005(5)
N1 0.0076(5) 0.0048(5) 0.0080(6) -0.0016(4) -0.0013(4) 0.0004(4)
O1 0.0090(5) 0.0089(5) 0.0165(6) -0.0020(4) -0.0001(4) 0.0018(4)
S1 0.00859(16) 0.00508(15) 0.00824(17) -0.00134(12) 0.00204(12) -0.00041(12)
O2 0.0172(5) 0.0115(5) 0.0084(5) -0.0041(4) 0.0018(4) -0.0005(4)
C2 0.0107(7) 0.0116(7) 0.0079(6) -0.0012(5) 0.0012(5) -0.0024(5)
C7 0.0070(6) 0.0108(7) 0.0056(6) -0.0001(5) -0.0026(5) -0.0012(5)
C6 0.0086(6) 0.0106(7) 0.0053(6) -0.0018(5) -0.0021(5) -0.0004(5)
C5 0.0073(9) 0.0131(9) 0.0053(9) 0.000 -0.0016(7) 0.000
C4 0.0155(7) 0.0081(6) 0.0136(7) 0.0007(6) 0.0044(6) -0.0024(5)
C3 0.0077(6) 0.0197(8) 0.0066(7) -0.0020(6) 0.0000(5) -0.0029(6)
C10 0.0088(6) 0.0146(7) 0.0092(7) 0.0013(5) -0.0007(5) -0.0030(5)
C9 0.0171(7) 0.0109(7) 0.0097(7) -0.0036(5) -0.0010(6) 0.0022(6)
C8 0.0111(10) 0.0190(10) 0.0087(10) 0.000 0.0023(8) 0.000

loop_
_atom_type_symbol
_atom_type_description
_atom_type_scat_dispersion_real
_atom_type_scat_dispersion_imag
_atom_type_scat_source
C C 0.0033 0.0016 'International Tables Vol C Tables 4.2.6.8 and 6.1.1.4'
H H 0.0000 0.0000 'International Tables Vol C Tables 4.2.6.8 and 6.1.1.4'
N N 0.0061 0.0033 'International Tables Vol C Tables 4.2.6.8 and 6.1.1.4'
O O 0.0106 0.0060 'International Tables Vol C Tables 4.2.6.8 and 6.1.1.4'
S S 0.1246 0.1234 'International Tables Vol C Tables 4.2.6.8 and 6.1.1.4'
Rh Rh -1.1178 0.9187 'International Tables Vol C Tables 4.2.6.8 and 6.1.1.4'

loop_
_geom_angle_atom_site_label_1
_geom_angle_atom_site_label_2
_geom_angle_atom_site_label_3
_geom_angle
_geom_angle_site_symmetry_1
_geom_angle_site_symmetry_3
_geom_angle_publ_flag
N1 Rh1 N1 76.81(7) . 7_565 ?
N1 Rh1 C5 127.83(5) . . ?
N1 Rh1 C5 127.83(5) 7_565 . ?
N1 Rh1 C6 165.91(5) . . ?
N1 Rh1 C6 107.73(5) 7_565 . ?
C5 Rh1 C6 38.89(5) . . ?
N1 Rh1 C6 107.74(5) . 7_565 ?
N1 Rh1 C6 165.90(5) 7_565 7_565 ?
C5 Rh1 C6 38.89(5) . 7_565 ?
C6 Rh1 C6 64.75(8) . 7_565 ?
N1 Rh1 C7 151.82(5) . . ?
N1 Rh1 C7 118.04(5) 7_565 . ?
C5 Rh1 C7 64.12(6) . . ?
C6 Rh1 C7 37.70(5) . . ?
C6 Rh1 C7 64.10(5) 7_565 . ?
N1 Rh1 C7 118.04(5) . 7_565 ?
N1 Rh1 C7 151.82(5) 7_565 7_565 ?
C5 Rh1 C7 64.12(6) . 7_565 ?
C6 Rh1 C7 64.10(5) . 7_565 ?
C6 Rh1 C7 37.70(5) 7_565 7_565 ?
C7 Rh1 C7 38.66(7) . 7_565 ?
C2 C1 N1 127.06(13) . . ?
C2 C1 C1 119.37(8) . 7_565 ?
N1 C1 C1 113.57(7) . 7_565 ?
C1 N1 S1 119.89(10) . . ?
C1 N1 Rh1 116.21(9) . . ?
S1 N1 Rh1 123.27(7) . . ?
O1 S1 O2 117.69(7) . . ?
O1 S1 N1 105.75(6) . . ?
O2 S1 N1 110.92(7) . . ?
O1 S1 C4 107.84(7) . . ?
O2 S1 C4 107.03(7) . . ?
N1 S1 C4 107.16(7) . . ?
C3 C2 C1 120.56(14) . . ?
C3 C2 H2 119.7 . . ?
C1 C2 H2 119.7 . . ?
C6 C7 C7 108.18(8) . 7_565 ?
C6 C7 C10 127.79(13) . . ?
C7 C7 C10 123.59(8) 7_565 . ?
C6 C7 Rh1 70.60(8) . . ?
C7 C7 Rh1 70.67(4) 7_565 . ?
C10 C7 Rh1 130.30(10) . . ?
C7 C6 C5 107.51(13) . . ?
C7 C6 C9 126.97(13) . . ?
C5 C6 C9 125.23(13) . . ?
C7 C6 Rh1 71.71(8) . . ?
C5 C6 Rh1 68.91(10) . . ?
C9 C6 Rh1 129.45(10) . . ?
C6 C5 C6 108.58(18) 7_565 . ?
C6 C5 C8 125.48(9) 7_565 . ?
C6 C5 C8 125.48(9) . . ?
C6 C5 Rh1 72.20(10) 7_565 . ?
C6 C5 Rh1 72.20(10) . . ?
C8 C5 Rh1 127.67(15) . . ?
S1 C4 H4A 109.5 . . ?
S1 C4 H4B 109.5 . . ?
H4A C4 H4B 109.5 . . ?
S1 C4 H4C 109.5 . . ?
H4A C4 H4C 109.5 . . ?
H4B C4 H4C 109.5 . . ?
C2 C3 C3 120.07(9) . 7_565 ?
C2 C3 H3 120.0 . . ?
C3 C3 H3 120.0 7_565 . ?
C7 C10 H10A 109.5 . . ?
C7 C10 H10B 109.5 . . ?
H10A C10 H10B 109.5 . . ?
C7 C10 H10C 109.5 . . ?
H10A C10 H10C 109.5 . . ?
H10B C10 H10C 109.5 . . ?
C6 C9 H9A 109.5 . . ?
C6 C9 H9B 109.5 . . ?
H9A C9 H9B 109.5 . . ?
C6 C9 H9C 109.5 . . ?
H9A C9 H9C 109.5 . . ?
H9B C9 H9C 109.5 . . ?
C5 C8 H8A 109.5 . . ?
C5 C8 H8B 109.5 . . ?
H8A C8 H8B 109.5 . . ?
C5 C8 H8C 109.5 . . ?
H8A C8 H8C 109.5 . . ?
H8B C8 H8C 109.5 . . ?

loop_
_geom_bond_atom_site_label_1
_geom_bond_atom_site_label_2
_geom_bond_distance
_geom_bond_site_symmetry_2
_geom_bond_publ_flag
Rh1 N1 2.0506(12) . ?
Rh1 N1 2.0506(12) 7_565 ?
Rh1 C5 2.146(2) . ?
Rh1 C6 2.1895(14) . ?
Rh1 C6 2.1895(14) 7_565 ?
Rh1 C7 2.2040(14) . ?
Rh1 C7 2.2040(14) 7_565 ?
C1 C2 1.398(2) . ?
C1 N1 1.4138(18) . ?
C1 C1 1.417(3) 7_565 ?
N1 S1 1.6378(12) . ?
O1 S1 1.4376(11) . ?
S1 O2 1.4456(11) . ?
S1 C4 1.7701(15) . ?
C2 C3 1.388(2) . ?
C2 H2 0.9500 . ?
C7 C6 1.419(2) . ?
C7 C7 1.459(3) 7_565 ?
C7 C10 1.488(2) . ?
C6 C5 1.4438(18) . ?
C6 C9 1.499(2) . ?
C5 C6 1.4437(18) 7_565 ?
C5 C8 1.485(3) . ?
C4 H4A 0.9800 . ?
C4 H4B 0.9800 . ?
C4 H4C 0.9800 . ?
C3 C3 1.397(3) 7_565 ?
C3 H3 0.9500 . ?
C10 H10A 0.9800 . ?
C10 H10B 0.9800 . ?
C10 H10C 0.9800 . ?
C9 H9A 0.9800 . ?
C9 H9B 0.9800 . ?
C9 H9C 0.9800 . ?
C8 H8A 0.9800 . ?
C8 H8B 0.9800 . ?
C8 H8C 0.9800 . ?
